data_7157977
loop_
_publ_author_name
'Kumar, Pravin'
'Keshri, Santosh Kumar'
'Kapur, Manmohan'

_publ_section_title
;
 Ru(II)-Catalyzed, Cu(II)-mediated carbene migratory insertion in the
 synthesis of trisubstituted pyrroles from isoxazoles.
;
_journal_issue 15
_journal_name_full 'Organic &amp; biomolecular chemistry'
_journal_page_first 3428
_journal_page_last 3433
_journal_paper_doi 10.1039/d1ob00255d
_journal_volume 19
_journal_year 2021
_chemical_formula_sum 'C12 H14 N2 O2 S'
_chemical_formula_weight 250.31
_space_group_crystal_system monoclinic
_space_group_IT_number 14
_space_group_name_Hall '-P 2ybc'
_space_group_name_H-M_alt 'P 1 21/c 1'
_atom_sites_solution_hydrogens geom
_audit_creation_method SHELXL-2018/1
_audit_update_record
;
2021-02-04 deposited with the CCDC.	2021-03-18 downloaded from the CCDC.
;
_cell_angle_alpha 90
_cell_angle_beta 98.518(10)
_cell_angle_gamma 90
_cell_formula_units_Z 4
_cell_length_a 9.912(3)
_cell_length_b 15.262(4)
_cell_length_c 8.115(2)
_cell_measurement_reflns_used 9937
_cell_measurement_temperature 140(2)
_cell_measurement_theta_max 30.04
_cell_measurement_theta_min 3.40
_cell_volume 1214.1(6)
_computing_structure_refinement 'SHELXL-2018/1 (Sheldrick, 2018)'
_computing_structure_solution 'SHELXT 2014/5 (Sheldrick, 2014)'
_diffrn_ambient_temperature 140(2)
_diffrn_measured_fraction_theta_full 0.978
_diffrn_measured_fraction_theta_max 0.978
_diffrn_measurement_device_type 'Bruker APEX-II CCD'
_diffrn_measurement_method '\f and \w scans'
_diffrn_radiation_type MoK\a
_diffrn_radiation_wavelength 0.71073
_diffrn_reflns_av_R_equivalents 0.0450
_diffrn_reflns_av_unetI/netI 0.0194
_diffrn_reflns_Laue_measured_fraction_full 0.978
_diffrn_reflns_Laue_measured_fraction_max 0.978
_diffrn_reflns_limit_h_max 11
_diffrn_reflns_limit_h_min -11
_diffrn_reflns_limit_k_max 18
_diffrn_reflns_limit_k_min -18
_diffrn_reflns_limit_l_max 9
_diffrn_reflns_limit_l_min -9
_diffrn_reflns_number 25098
_diffrn_reflns_point_group_measured_fraction_full 0.978
_diffrn_reflns_point_group_measured_fraction_max 0.978
_diffrn_reflns_theta_full 24.959
_diffrn_reflns_theta_max 24.959
_diffrn_reflns_theta_min 3.314
_exptl_absorpt_coefficient_mu 0.258
_exptl_crystal_density_diffrn 1.369
_exptl_crystal_description needle
_exptl_crystal_F_000 528
_refine_diff_density_max 0.311
_refine_diff_density_min -0.296
_refine_diff_density_rms 0.038
_refine_ls_extinction_method none
_refine_ls_goodness_of_fit_ref 1.012
_refine_ls_hydrogen_treatment constr
_refine_ls_matrix_type full
_refine_ls_number_parameters 157
_refine_ls_number_reflns 2086
_refine_ls_number_restraints 0
_refine_ls_restrained_S_all 1.012
_refine_ls_R_factor_all 0.0349
_refine_ls_R_factor_gt 0.0312
_refine_ls_shift/su_max 0.000
_refine_ls_shift/su_mean 0.000
_refine_ls_structure_factor_coef Fsqd
_refine_ls_weighting_details 'w=1/[\s^2^(Fo^2^)+(0.0579P)^2^+0.5052P] where P=(Fo^2^+2Fc^2^)/3'
_refine_ls_weighting_scheme calc
_refine_ls_wR_factor_gt 0.0905
_refine_ls_wR_factor_ref 0.0946
_reflns_Friedel_coverage 0.000
_reflns_number_gt 1913
_reflns_number_total 2086
_reflns_threshold_expression 'I > 2\s(I)'
_cod_data_source_file d1ob00255d2.cif
_cod_data_source_block mo_pk06_1075_0m_a
_cod_depositor_comments 'Adding full bibliography for 7157976--7157977.cif.'
_cod_original_cell_volume 1214.1(5)
_cod_original_sg_symbol_H-M 'P 21/c'
_cod_database_code 7157977
_shelx_shelxl_version_number 2018/1
_shelx_space_group_comment
;
The symmetry employed for this shelxl refinement is uniquely defined
by the following loop, which should always be used as a source of
symmetry information in preference to the above space-group names.
They are only intended as comments.
;

loop_
_space_group_symop_operation_xyz
'x, y, z'
'-x, y+1/2, -z+1/2'
'-x, -y, -z'
'x, -y-1/2, z-1/2'

loop_
_atom_site_label
_atom_site_type_symbol
_atom_site_fract_x
_atom_site_fract_y
_atom_site_fract_z
_atom_site_U_iso_or_equiv
_atom_site_adp_type
_atom_site_occupancy
_atom_site_site_symmetry_order
_atom_site_calc_flag
_atom_site_refinement_flags_posn
_atom_site_refinement_flags_adp
_atom_site_refinement_flags_occupancy
_atom_site_disorder_assembly
_atom_site_disorder_group
S01 S 0.29347(4) 0.38188(2) 0.09146(4) 0.02436(17) Uani 1 1 d . . . . .
O002 O 0.40569(11) 0.32305(7) 0.13455(14) 0.0310(3) Uani 1 1 d . . . . .
O003 O 0.21567(12) 0.38157(8) -0.07110(14) 0.0335(3) Uani 1 1 d . . . . .
N004 N 0.36040(12) 0.48339(8) 0.11972(15) 0.0244(3) Uani 1 1 d . . . . .
N005 N 0.27846(13) 0.55222(9) 0.05290(16) 0.0275(3) Uani 1 1 d . . . . .
C006 C 0.18339(16) 0.37477(9) 0.24273(19) 0.0230(3) Uani 1 1 d . . . . .
C007 C 0.34449(17) 0.62334(10) 0.11353(19) 0.0274(4) Uani 1 1 d . . . . .
C008 C 0.46592(16) 0.60213(11) 0.22155(19) 0.0283(4) Uani 1 1 d . . . . .
H008 H 0.529416 0.642311 0.278984 0.034 Uiso 1 1 calc R U . . .
C009 C 0.04836(16) 0.40150(11) 0.2033(2) 0.0289(4) Uani 1 1 d . . . . .
H009 H 0.013116 0.420361 0.093787 0.035 Uiso 1 1 calc R U . . .
C00A C 0.23519(16) 0.34516(10) 0.40150(19) 0.0270(4) Uani 1 1 d . . . . .
H00A H 0.326946 0.325580 0.426053 0.032 Uiso 1 1 calc R U . . .
C00B C 0.47412(14) 0.51271(10) 0.22720(18) 0.0248(3) Uani 1 1 d . . . . .
C00C C 0.01610(17) 0.37301(10) 0.4893(2) 0.0303(4) Uani 1 1 d . . . . .
C00D C 0.15101(17) 0.34462(10) 0.5235(2) 0.0301(4) Uani 1 1 d . . . . .
H00D H 0.185873 0.324546 0.632265 0.036 Uiso 1 1 calc R U . . .
C00E C -0.03373(17) 0.39995(11) 0.3280(2) 0.0338(4) Uani 1 1 d . . . . .
H00E H -0.126309 0.417739 0.302364 0.041 Uiso 1 1 calc R U . . .
C00F C 0.58055(16) 0.45508(11) 0.3206(2) 0.0318(4) Uani 1 1 d . . . . .
H00B H 0.539081 0.418154 0.398246 0.048 Uiso 1 1 calc R U . . .
H00C H 0.652185 0.491342 0.382995 0.048 Uiso 1 1 calc R U . . .
H00F H 0.620338 0.417864 0.241908 0.048 Uiso 1 1 calc R U . . .
C00G C 0.29109(19) 0.71237(12) 0.0622(2) 0.0391(4) Uani 1 1 d . . . . .
H00G H 0.349046 0.739051 -0.011993 0.059 Uiso 1 1 calc R U . . .
H00H H 0.291620 0.749158 0.161236 0.059 Uiso 1 1 calc R U . . .
H00I H 0.197600 0.707264 0.003576 0.059 Uiso 1 1 calc R U . . .
C00H C -0.0714(2) 0.37401(13) 0.6277(2) 0.0430(5) Uani 1 1 d . . . . .
H00J H -0.063653 0.317476 0.685595 0.065 Uiso 1 1 calc R U . . .
H00K H -0.166771 0.384359 0.580047 0.065 Uiso 1 1 calc R U . . .
H00L H -0.040199 0.420847 0.706883 0.065 Uiso 1 1 calc R U . . .

loop_
_atom_site_aniso_label
_atom_site_aniso_U_11
_atom_site_aniso_U_22
_atom_site_aniso_U_33
_atom_site_aniso_U_23
_atom_site_aniso_U_13
_atom_site_aniso_U_12
S01 0.0264(2) 0.0269(3) 0.0201(2) -0.00230(14) 0.00448(16) -0.00063(14)
O002 0.0322(6) 0.0291(6) 0.0333(6) -0.0030(5) 0.0098(5) 0.0041(5)
O003 0.0378(7) 0.0414(7) 0.0205(6) -0.0048(5) 0.0020(5) -0.0060(5)
N004 0.0245(6) 0.0266(7) 0.0215(6) 0.0023(5) 0.0019(5) 0.0004(5)
N005 0.0271(7) 0.0301(8) 0.0252(7) 0.0055(5) 0.0037(5) 0.0028(5)
C006 0.0252(8) 0.0217(7) 0.0225(8) -0.0019(6) 0.0046(6) -0.0027(6)
C007 0.0317(9) 0.0290(8) 0.0230(8) 0.0024(6) 0.0091(6) 0.0010(6)
C008 0.0291(8) 0.0316(9) 0.0249(8) -0.0017(6) 0.0061(6) -0.0052(7)
C009 0.0268(8) 0.0321(9) 0.0268(8) 0.0020(7) 0.0007(6) 0.0001(7)
C00A 0.0267(8) 0.0292(8) 0.0247(8) -0.0003(6) 0.0023(6) -0.0004(6)
C00B 0.0210(7) 0.0346(9) 0.0196(7) -0.0007(6) 0.0061(6) -0.0012(6)
C00C 0.0324(9) 0.0292(8) 0.0314(9) -0.0081(6) 0.0116(7) -0.0104(6)
C00D 0.0355(9) 0.0322(9) 0.0225(8) -0.0005(6) 0.0039(6) -0.0055(7)
C00E 0.0233(8) 0.0383(9) 0.0403(10) -0.0030(7) 0.0062(7) -0.0019(7)
C00F 0.0260(8) 0.0398(10) 0.0283(8) -0.0008(7) -0.0002(6) 0.0032(7)
C00G 0.0464(10) 0.0320(10) 0.0397(10) 0.0065(7) 0.0095(8) 0.0036(8)
C00H 0.0432(11) 0.0498(11) 0.0406(11) -0.0141(8) 0.0213(9) -0.0163(8)

loop_
_atom_type_symbol
_atom_type_description
_atom_type_scat_dispersion_real
_atom_type_scat_dispersion_imag
_atom_type_scat_source
C C 0.0033 0.0016 'International Tables Vol C Tables 4.2.6.8 and 6.1.1.4'
H H 0.0000 0.0000 'International Tables Vol C Tables 4.2.6.8 and 6.1.1.4'
N N 0.0061 0.0033 'International Tables Vol C Tables 4.2.6.8 and 6.1.1.4'
O O 0.0106 0.0060 'International Tables Vol C Tables 4.2.6.8 and 6.1.1.4'
S S 0.1246 0.1234 'International Tables Vol C Tables 4.2.6.8 and 6.1.1.4'

loop_
_geom_angle_atom_site_label_1
_geom_angle_atom_site_label_2
_geom_angle_atom_site_label_3
_geom_angle
_geom_angle_site_symmetry_1
_geom_angle_site_symmetry_3
_geom_angle_publ_flag
O003 S01 O002 121.20(7) . . ?
O003 S01 N004 106.06(7) . . ?
O002 S01 N004 105.48(7) . . ?
O003 S01 C006 109.78(8) . . ?
O002 S01 C006 109.26(7) . . ?
N004 S01 C006 103.50(6) . . ?
N005 N004 C00B 111.96(13) . . ?
N005 N004 S01 116.50(10) . . ?
C00B N004 S01 130.19(11) . . ?
C007 N005 N004 104.29(13) . . ?
C009 C006 C00A 121.31(14) . . ?
C009 C006 S01 119.71(12) . . ?
C00A C006 S01 118.94(12) . . ?
N005 C007 C008 111.73(14) . . ?
N005 C007 C00G 120.42(15) . . ?
C008 C007 C00G 127.82(15) . . ?
C00B C008 C007 106.82(14) . . ?
C00B C008 H008 126.6 . . ?
C007 C008 H008 126.6 . . ?
C00E C009 C006 118.36(15) . . ?
C00E C009 H009 120.8 . . ?
C006 C009 H009 120.8 . . ?
C00D C00A C006 119.02(15) . . ?
C00D C00A H00A 120.5 . . ?
C006 C00A H00A 120.5 . . ?
C008 C00B N004 105.13(13) . . ?
C008 C00B C00F 129.76(15) . . ?
N004 C00B C00F 125.08(14) . . ?
C00E C00C C00D 118.37(15) . . ?
C00E C00C C00H 122.11(16) . . ?
C00D C00C C00H 119.52(16) . . ?
C00A C00D C00C 121.18(15) . . ?
C00A C00D H00D 119.4 . . ?
C00C C00D H00D 119.4 . . ?
C009 C00E C00C 121.72(15) . . ?
C009 C00E H00E 119.1 . . ?
C00C C00E H00E 119.1 . . ?
C00B C00F H00B 109.5 . . ?
C00B C00F H00C 109.5 . . ?
H00B C00F H00C 109.5 . . ?
C00B C00F H00F 109.5 . . ?
H00B C00F H00F 109.5 . . ?
H00C C00F H00F 109.5 . . ?
C007 C00G H00G 109.5 . . ?
C007 C00G H00H 109.5 . . ?
H00G C00G H00H 109.5 . . ?
C007 C00G H00I 109.5 . . ?
H00G C00G H00I 109.5 . . ?
H00H C00G H00I 109.5 . . ?
C00C C00H H00J 109.5 . . ?
C00C C00H H00K 109.5 . . ?
H00J C00H H00K 109.5 . . ?
C00C C00H H00L 109.5 . . ?
H00J C00H H00L 109.5 . . ?
H00K C00H H00L 109.5 . . ?

loop_
_geom_bond_atom_site_label_1
_geom_bond_atom_site_label_2
_geom_bond_distance
_geom_bond_site_symmetry_2
_geom_bond_publ_flag
S01 O003 1.4260(12) . ?
S01 O002 1.4319(12) . ?
S01 N004 1.6876(14) . ?
S01 C006 1.7625(15) . ?
N004 N005 1.3880(18) . ?
N004 C00B 1.3930(19) . ?
N005 C007 1.324(2) . ?
C006 C009 1.390(2) . ?
C006 C00A 1.390(2) . ?
C007 C008 1.418(2) . ?
C007 C00G 1.495(2) . ?
C008 C00B 1.368(2) . ?
C008 H008 0.9500 . ?
C009 C00E 1.389(2) . ?
C009 H009 0.9500 . ?
C00A C00D 1.386(2) . ?
C00A H00A 0.9500 . ?
C00B C00F 1.491(2) . ?
C00C C00E 1.392(3) . ?
C00C C00D 1.394(2) . ?
C00C C00H 1.517(2) . ?
C00D H00D 0.9500 . ?
C00E H00E 0.9500 . ?
C00F H00B 0.9800 . ?
C00F H00C 0.9800 . ?
C00F H00F 0.9800 . ?
C00G H00G 0.9800 . ?
C00G H00H 0.9800 . ?
C00G H00I 0.9800 . ?
C00H H00J 0.9800 . ?
C00H H00K 0.9800 . ?
C00H H00L 0.9800 . ?

loop_
_geom_torsion_atom_site_label_1
_geom_torsion_atom_site_label_2
_geom_torsion_atom_site_label_3
_geom_torsion_atom_site_label_4
_geom_torsion
_geom_torsion_site_symmetry_1
_geom_torsion_site_symmetry_2
_geom_torsion_site_symmetry_3
_geom_torsion_site_symmetry_4
_geom_torsion_publ_flag
O003 S01 N004 N005 36.95(12) . . . . ?
O002 S01 N004 N005 166.67(10) . . . . ?
C006 S01 N004 N005 -78.59(11) . . . . ?
O003 S01 N004 C00B -157.54(13) . . . . ?
O002 S01 N004 C00B -27.82(14) . . . . ?
C006 S01 N004 C00B 86.92(14) . . . . ?
C00B N004 N005 C007 2.53(16) . . . . ?
S01 N004 N005 C007 170.63(10) . . . . ?
O003 S01 C006 C009 -23.42(14) . . . . ?
O002 S01 C006 C009 -158.55(12) . . . . ?
N004 S01 C006 C009 89.44(13) . . . . ?
O003 S01 C006 C00A 158.77(12) . . . . ?
O002 S01 C006 C00A 23.64(14) . . . . ?
N004 S01 C006 C00A -88.37(12) . . . . ?
N004 N005 C007 C008 -1.43(17) . . . . ?
N004 N005 C007 C00G 176.80(13) . . . . ?
N005 C007 C008 C00B -0.12(18) . . . . ?
C00G C007 C008 C00B -178.19(15) . . . . ?
C00A C006 C009 C00E 1.5(2) . . . . ?
S01 C006 C009 C00E -176.27(12) . . . . ?
C009 C006 C00A C00D -1.7(2) . . . . ?
S01 C006 C00A C00D 176.06(12) . . . . ?
C007 C008 C00B N004 1.61(16) . . . . ?
C007 C008 C00B C00F 179.80(15) . . . . ?
N005 N004 C00B C008 -2.62(16) . . . . ?
S01 N004 C00B C008 -168.65(11) . . . . ?
N005 N004 C00B C00F 179.08(13) . . . . ?
S01 N004 C00B C00F 13.1(2) . . . . ?
C006 C00A C00D C00C 0.1(2) . . . . ?
C00E C00C C00D C00A 1.7(2) . . . . ?
C00H C00C C00D C00A -178.13(15) . . . . ?
C006 C009 C00E C00C 0.4(2) . . . . ?
C00D C00C C00E C009 -1.9(2) . . . . ?
C00H C00C C00E C009 177.88(15) . . . . ?
